data_7007979
loop_
_publ_author_name
'Britovsek, George J. P.'
'England, Jason'
'Spitzmesser, Stefan K.'
'White, Andrew J. P.'
'Williams, David J.'

_publ_section_title
;
 Synthesis of iron(II), manganese(II) cobalt(II) and ruthenium(II)
 complexes containing tridentate nitrogen ligands and their application
 in the catalytic oxidation of alkanes.
;
_journal_issue 5
_journal_name_full 'Dalton transactions (Cambridge, England : 2003)'
_journal_page_first 945
_journal_page_last 955
_journal_paper_doi 10.1039/b414813d
_journal_year 2005
_chemical_formula_moiety '[Fe(1)(OTf)(CH3CN)](SbF6)'
_chemical_formula_sum 'C38 H50 Cl4 F9 Fe N4 O3 S Sb'
_chemical_formula_weight 1133.28
_chemical_name_systematic
;
?
;
_space_group_IT_number 14
_symmetry_cell_setting monoclinic
_symmetry_space_group_name_Hall '-P 2ybc'
_symmetry_space_group_name_H-M 'P 1 21/c 1'
_atom_sites_solution_hydrogens geom
_atom_sites_solution_primary direct
_atom_sites_solution_secondary difmap
_audit_creation_method SHELXL
_cell_angle_alpha 90.00
_cell_angle_beta 116.516(4)
_cell_angle_gamma 90.00
_cell_formula_units_Z 4
_cell_length_a 20.4010(10)
_cell_length_b 12.6433(6)
_cell_length_c 21.1155(15)
_cell_measurement_reflns_used 44
_cell_measurement_temperature 183(2)
_cell_measurement_theta_max 22.48
_cell_measurement_theta_min 11.13
_cell_volume 4873.5(5)
_computing_cell_refinement 'Siemens XSCANS'
_computing_data_collection 'Siemens XSCANS'
_computing_data_reduction 'Siemens SHELXTL'
_computing_molecular_graphics 'Siemens SHELXTL'
_computing_publication_material 'Siemens SHELXTL'
_computing_structure_refinement 'SHELXL-93 (Sheldrick, 1993)'
_computing_structure_solution 'SHELXS-86 (Sheldrick, 1990)'
_diffrn_ambient_temperature 183(2)
_diffrn_measurement_device 'Siemens P4'
_diffrn_measurement_method '\w scans'
_diffrn_radiation_monochromator graphite
_diffrn_radiation_source 'fine-focus sealed tube'
_diffrn_radiation_type CuK\a
_diffrn_radiation_wavelength 1.54178
_diffrn_reflns_av_R_equivalents 0.0491
_diffrn_reflns_av_sigmaI/netI 0.0474
_diffrn_reflns_limit_h_max 22
_diffrn_reflns_limit_h_min -21
_diffrn_reflns_limit_k_max 7
_diffrn_reflns_limit_k_min -14
_diffrn_reflns_limit_l_max 23
_diffrn_reflns_limit_l_min -20
_diffrn_reflns_number 7437
_diffrn_reflns_theta_max 60.00
_diffrn_reflns_theta_min 2.42
_diffrn_standards_interval_count 97
_diffrn_standards_number 3
_exptl_absorpt_coefficient_mu 9.846
_exptl_absorpt_correction_T_max 0.6825
_exptl_absorpt_correction_T_min 0.2468
_exptl_absorpt_correction_type Ellipsoidal
_exptl_crystal_colour Yellow
_exptl_crystal_density_diffrn 1.545
_exptl_crystal_description needles
_exptl_crystal_F_000 2288
_exptl_crystal_size_max 0.70
_exptl_crystal_size_mid 0.17
_exptl_crystal_size_min 0.17
_refine_diff_density_max 0.913
_refine_diff_density_min -1.024
_refine_diff_density_rms 0.099
_refine_ls_extinction_coef 0.00037(6)
_refine_ls_extinction_expression Fc^*^=kFc[1+0.001xFc^2^\l^3^/sin(2\q)]^-1/4^
_refine_ls_extinction_method SHELXL
_refine_ls_goodness_of_fit_all 1.013
_refine_ls_goodness_of_fit_obs 1.056
_refine_ls_matrix_type full
_refine_ls_number_parameters 596
_refine_ls_number_reflns 6839
_refine_ls_number_restraints 48
_refine_ls_restrained_S_all 1.042
_refine_ls_restrained_S_obs 1.066
_refine_ls_R_factor_all 0.0770
_refine_ls_R_factor_obs 0.0589
_refine_ls_shift/esd_max 0.001
_refine_ls_shift/esd_mean 0.000
_refine_ls_structure_factor_coef Fsqd
_refine_ls_weighting_details 'w=1/[\s^2^(Fo^2^)+(0.0971P)^2^+9.8667P] where P=(Fo^2^+2Fc^2^)/3'
_refine_ls_weighting_scheme calc
_refine_ls_wR_factor_all 0.1660
_refine_ls_wR_factor_obs 0.1495
_reflns_number_observed 5706
_reflns_number_total 7207
_reflns_observed_criterion >2sigma(I)
_cod_data_source_file b414813d.txt
_cod_data_source_block '[Fe(1)(OTf)(CH3CN)](SbF6)'
_cod_depositor_comments
;
The following automatic conversions were performed:
'_symmetry_cell_setting' value 'Monoclinic' changed to 'monoclinic'
according to '/home/saulius/struct/CIF-dictionaries/cif_core.dic'
dictionary named 'cif_core.dic' version 2.4.1 from 2010-06-29.

Automatic conversion script
Id: cif_fix_enum 1527 2010-12-29 10:47:43Z saulius 

The following automatic conversions were performed:

'_refine_ls_weighting_scheme' value 'calc
w=1/[\s^2^(Fo^2^)+(0.0971P)^2^+9.8667P] where P=(Fo^2^+2Fc^2^)/3' was
changed to 'calc'. New tag '_refine_ls_weighting_details' was
created. The value of the new tag was set to
'w=1/[\s^2^(Fo^2^)+(0.0971P)^2^+9.8667P] where P=(Fo^2^+2Fc^2^)/3'.

Automatic conversion script
Id: cif_fix_values 3143 2015-03-26 13:38:13Z robertas 
;
_cod_original_sg_symbol_H-M P2(1)/c
_cod_original_formula_sum 'C38 H50 N4 O3 F9 S Cl4 Fe Sb'
_cod_database_code 7007979

loop_
_symmetry_equiv_pos_as_xyz
'x, y, z'
'-x, y+1/2, -z+1/2'
'-x, -y, -z'
'x, -y-1/2, z-1/2'

loop_
_atom_site_aniso_label
_atom_site_aniso_U_11
_atom_site_aniso_U_22
_atom_site_aniso_U_33
_atom_site_aniso_U_23
_atom_site_aniso_U_13
_atom_site_aniso_U_12
Fe 0.0215(4) 0.0278(4) 0.0088(4) -0.0005(3) 0.0063(3) 0.0005(3)
N1 0.023(2) 0.031(2) 0.011(2) 0.001(2) 0.008(2) 0.001(2)
C2 0.021(2) 0.030(3) 0.015(3) 0.001(2) 0.008(2) -0.001(2)
C3 0.022(3) 0.046(3) 0.017(3) 0.010(2) 0.006(2) 0.004(2)
C4 0.034(3) 0.051(4) 0.014(3) 0.001(2) 0.011(2) 0.000(3)
C5 0.029(3) 0.048(3) 0.013(3) -0.003(2) 0.010(2) -0.002(2)
C6 0.024(3) 0.033(3) 0.018(3) -0.002(2) 0.013(2) -0.002(2)
C7 0.022(3) 0.027(3) 0.019(3) 0.003(2) 0.010(2) -0.002(2)
N7 0.027(2) 0.025(2) 0.017(2) -0.003(2) 0.011(2) -0.002(2)
C8 0.036(3) 0.037(3) 0.024(3) 0.003(2) 0.012(3) 0.012(3)
C9 0.025(3) 0.032(3) 0.021(3) -0.001(2) 0.013(2) -0.001(2)
N9 0.023(2) 0.030(2) 0.013(2) -0.001(2) 0.007(2) -0.002(2)
C10 0.034(3) 0.051(4) 0.024(3) 0.001(3) 0.016(3) 0.012(3)
C11 0.026(3) 0.029(3) 0.016(3) 0.003(2) 0.008(2) 0.008(2)
C12 0.034(3) 0.032(3) 0.022(3) 0.006(2) 0.012(2) 0.011(2)
C13 0.041(3) 0.046(4) 0.026(3) 0.004(3) 0.020(3) 0.011(3)
C14 0.054(4) 0.054(4) 0.029(3) -0.008(3) 0.022(3) 0.012(3)
C15 0.055(4) 0.044(4) 0.040(4) -0.016(3) 0.022(3) 0.000(3)
C16 0.044(3) 0.030(3) 0.029(3) -0.007(2) 0.015(3) -0.001(3)
C17 0.034(3) 0.039(3) 0.029(3) 0.005(3) 0.016(3) 0.003(2)
C18 0.044(4) 0.046(4) 0.040(4) 0.008(3) 0.023(3) 0.003(3)
C19 0.035(3) 0.053(4) 0.043(4) 0.010(3) 0.014(3) 0.008(3)
C20 0.044(4) 0.038(3) 0.044(4) -0.012(3) 0.020(3) -0.009(3)
C21 0.073(5) 0.068(5) 0.053(5) 0.007(4) 0.024(4) -0.020(4)
C22 0.054(4) 0.054(4) 0.054(5) -0.007(4) 0.018(4) -0.016(3)
C23 0.025(3) 0.032(3) 0.012(2) -0.004(2) 0.008(2) 0.002(2)
C24 0.027(3) 0.039(3) 0.022(3) -0.003(2) 0.009(2) -0.003(2)
C25 0.023(3) 0.058(4) 0.027(3) -0.009(3) 0.004(2) -0.005(3)
C26 0.027(3) 0.060(4) 0.026(3) -0.003(3) 0.002(3) 0.009(3)
C27 0.036(3) 0.046(4) 0.024(3) 0.006(3) 0.015(3) 0.015(3)
C28 0.027(3) 0.038(3) 0.021(3) 0.000(2) 0.012(2) 0.003(2)
C29 0.035(3) 0.032(3) 0.044(4) -0.003(3) 0.014(3) -0.005(2)
C30 0.059(5) 0.046(4) 0.073(6) -0.024(4) 0.027(4) -0.015(4)
C31 0.078(5) 0.048(4) 0.064(5) 0.003(4) 0.040(5) -0.006(4)
C32 0.034(3) 0.029(3) 0.040(3) 0.002(3) 0.015(3) 0.000(2)
C33 0.058(4) 0.041(4) 0.062(5) -0.012(3) 0.025(4) 0.003(3)
C34 0.047(4) 0.047(4) 0.060(5) 0.013(3) 0.025(4) 0.002(3)
N35 0.031(2) 0.039(3) 0.023(2) -0.002(2) 0.014(2) -0.001(2)
C36 0.040(3) 0.036(4) 0.046(4) -0.005(3) 0.025(3) -0.001(3)
C37 0.066(5) 0.045(4) 0.117(8) -0.013(5) 0.051(6) -0.017(4)
S 0.0330(7) 0.0452(8) 0.0135(6) -0.0053(6) 0.0104(5) -0.0044(6)
O11 0.033(2) 0.053(2) 0.012(2) -0.007(2) 0.009(2) -0.007(2)
O12 0.054(3) 0.047(2) 0.021(2) -0.009(2) 0.015(2) -0.001(2)
O13 0.049(3) 0.074(3) 0.036(3) -0.012(2) 0.025(2) -0.024(2)
C38 0.051(4) 0.056(4) 0.020(3) -0.002(3) 0.009(3) 0.003(3)
F11 0.100(4) 0.092(4) 0.027(2) 0.021(2) 0.025(2) 0.036(3)
F12 0.095(4) 0.056(3) 0.056(3) -0.007(2) 0.029(3) 0.022(2)
F13 0.036(2) 0.102(4) 0.054(3) -0.006(2) 0.007(2) 0.006(2)
Sb 0.0634(3) 0.0673(4) 0.0541(3) -0.0312(2) 0.0367(3) -0.0312(3)
F1 0.104(5) 0.074(4) 0.124(6) -0.029(4) 0.046(4) -0.023(3)
F2 0.296(13) 0.132(6) 0.238(11) -0.067(7) 0.244(11) -0.086(7)
F3 0.059(3) 0.115(5) 0.136(6) -0.059(4) 0.025(4) -0.026(3)
F4 0.093(4) 0.147(6) 0.093(4) -0.040(4) 0.067(4) -0.039(4)
F5 0.140(6) 0.105(5) 0.064(4) -0.007(3) -0.021(4) -0.048(4)
F6 0.095(4) 0.071(4) 0.121(5) -0.031(3) 0.046(4) -0.018(3)
C40 0.064(6) 0.103(8) 0.119(10) 0.019(7) 0.046(6) -0.001(5)
Cl1 0.111(3) 0.187(4) 0.108(3) 0.007(3) 0.035(2) 0.036(3)
Cl2 0.147(4) 0.250(6) 0.117(3) 0.017(3) 0.054(3) 0.107(4)
C50 0.264(37) 0.258(36) 0.241(35) -0.017(19) 0.113(23) 0.002(20)
C50' 0.098(15) 0.119(17) 0.048(11) -0.030(11) 0.048(11) -0.024(13)
Cl3 0.245(10) 0.102(5) 0.092(5) -0.025(4) 0.088(6) -0.019(6)
Cl4 0.145(10) 0.178(12) 0.145(11) 0.028(9) 0.009(8) 0.085(9)
Cl5 0.192(11) 0.116(8) 0.112(8) -0.012(6) 0.111(8) -0.047(8)
Cl6 0.130(9) 0.149(11) 0.096(8) -0.020(8) -0.012(7) 0.051(9)
Cl7 0.081(7) 0.130(11) 0.110(10) 0.070(9) 0.049(7) 0.026(7)
Cl8 0.143(13) 0.150(14) 0.111(11) 0.001(10) 0.067(10) 0.017(11)

loop_
_atom_site_label
_atom_site_type_symbol
_atom_site_fract_x
_atom_site_fract_y
_atom_site_fract_z
_atom_site_U_iso_or_equiv
_atom_site_thermal_displace_type
_atom_site_occupancy
_atom_site_calc_flag
_atom_site_refinement_flags
_atom_site_disorder_group
Fe Fe 0.73071(4) 0.25441(6) 0.96258(4) 0.0195(2) Uani 1 d . .
N1 N 0.7716(2) 0.2400(3) 1.0719(2) 0.0218(9) Uani 1 d . .
C2 C 0.8332(3) 0.1859(4) 1.1087(3) 0.0219(11) Uani 1 d . .
C3 C 0.8666(3) 0.1861(5) 1.1823(3) 0.0290(12) Uani 1 d . .
H3A H 0.9104(3) 0.1473(5) 1.2083(3) 0.035 Uiso 1 calc R .
C4 C 0.8349(3) 0.2440(5) 1.2165(3) 0.0330(13) Uani 1 d . .
H4A H 0.8571(3) 0.2455(5) 1.2668(3) 0.040 Uiso 1 calc R .
C5 C 0.7704(3) 0.3002(5) 1.1782(3) 0.0299(12) Uani 1 d . .
H5A H 0.7481(3) 0.3401(5) 1.2015(3) 0.036 Uiso 1 calc R .
C6 C 0.7397(3) 0.2958(4) 1.1045(3) 0.0239(11) Uani 1 d . .
C7 C 0.8601(3) 0.1290(4) 1.0630(3) 0.0226(11) Uani 1 d . .
N7 N 0.8221(2) 0.1439(3) 0.9965(2) 0.0226(9) Uani 1 d . .
C8 C 0.9257(3) 0.0594(5) 1.0977(3) 0.0327(13) Uani 1 d . .
H8A H 0.9164(3) 0.0054(5) 1.1260(3) 0.049 Uiso 1 d R .
H8B H 0.9681(3) 0.1023(5) 1.1286(3) 0.049 Uiso 1 d R .
H8C H 0.9359(3) 0.0251(5) 1.0615(3) 0.049 Uiso 1 d R .
C9 C 0.6688(3) 0.3443(4) 1.0557(3) 0.0252(11) Uani 1 d . .
N9 N 0.6503(2) 0.3298(3) 0.9891(2) 0.0222(9) Uani 1 d . .
C10 C 0.6246(3) 0.4008(5) 1.0850(3) 0.0353(14) Uani 1 d . .
H10A H 0.6481(3) 0.4683(5) 1.1055(3) 0.053 Uiso 1 d R .
H10B H 0.6210(3) 0.3573(5) 1.1217(3) 0.053 Uiso 1 d R .
H10C H 0.5754(3) 0.4142(5) 1.0470(3) 0.053 Uiso 1 d R .
C11 C 0.8398(3) 0.0919(4) 0.9449(3) 0.0240(11) Uani 1 d . .
C12 C 0.8964(3) 0.1319(4) 0.9307(3) 0.0294(12) Uani 1 d . .
C13 C 0.9053(3) 0.0842(5) 0.8759(3) 0.0359(14) Uani 1 d . .
H13A H 0.9420(3) 0.1102(5) 0.8640(3) 0.043 Uiso 1 calc R .
C14 C 0.8625(4) 0.0006(6) 0.8381(3) 0.044(2) Uani 1 d . .
H14A H 0.8707(4) -0.0312(6) 0.8015(3) 0.053 Uiso 1 calc R .
C15 C 0.8075(4) -0.0372(6) 0.8537(4) 0.046(2) Uani 1 d . .
H15A H 0.7780(4) -0.0947(6) 0.8272(4) 0.055 Uiso 1 calc R .
C16 C 0.7948(3) 0.0070(5) 0.9067(3) 0.0348(13) Uani 1 d . .
C17 C 0.9444(3) 0.2234(5) 0.9712(3) 0.0328(13) Uani 1 d . .
H17A H 0.9286(3) 0.2469(5) 1.0075(3) 0.039 Uiso 1 calc R .
C18 C 0.9363(4) 0.3171(5) 0.9224(4) 0.0419(15) Uani 1 d . .
H18A H 0.9680(4) 0.3751(5) 0.9501(4) 0.063 Uiso 1 calc R .
H18B H 0.8853(4) 0.3409(5) 0.9001(4) 0.063 Uiso 1 calc R .
H18C H 0.9505(4) 0.2952(5) 0.8857(4) 0.063 Uiso 1 calc R .
C19 C 1.0253(3) 0.1890(6) 1.0101(4) 0.045(2) Uani 1 d . .
H19A H 1.0555(3) 0.2493(6) 1.0360(4) 0.067 Uiso 1 calc R .
H19B H 1.0416(3) 0.1636(6) 0.9756(4) 0.067 Uiso 1 calc R .
H19C H 1.0303(3) 0.1320(6) 1.0435(4) 0.067 Uiso 1 calc R .
C20 C 0.7373(4) -0.0376(5) 0.9269(4) 0.0423(15) Uani 1 d . .
H20A H 0.7204(4) 0.0221(5) 0.9470(4) 0.051 Uiso 1 calc R .
C21 C 0.7719(5) -0.1201(7) 0.9855(5) 0.066(2) Uani 1 d . .
H21A H 0.8153(5) -0.0897(7) 1.0246(5) 0.100 Uiso 1 calc R .
H21B H 0.7864(5) -0.1821(7) 0.9667(5) 0.100 Uiso 1 calc R .
H21C H 0.7364(5) -0.1413(7) 1.0025(5) 0.100 Uiso 1 calc R .
C22 C 0.6698(4) -0.0824(6) 0.8653(4) 0.056(2) Uani 1 d . .
H22A H 0.6357(4) -0.1093(6) 0.8826(4) 0.084 Uiso 1 calc R .
H22B H 0.6844(4) -0.1402(6) 0.8433(4) 0.084 Uiso 1 calc R .
H22C H 0.6459(4) -0.0266(6) 0.8303(4) 0.084 Uiso 1 calc R .
C23 C 0.5791(3) 0.3618(4) 0.9361(3) 0.0230(11) Uani 1 d . .
C24 C 0.5273(3) 0.2809(5) 0.9057(3) 0.0295(12) Uani 1 d . .
C25 C 0.4578(3) 0.3097(6) 0.8540(3) 0.0392(15) Uani 1 d . .
H25A H 0.4209(3) 0.2572(6) 0.8337(3) 0.047 Uiso 1 calc R .
C26 C 0.4421(3) 0.4130(5) 0.8319(3) 0.041(2) Uani 1 d . .
H26A H 0.3946(3) 0.4307(5) 0.7964(3) 0.049 Uiso 1 calc R .
C27 C 0.4942(3) 0.4911(5) 0.8606(3) 0.0348(14) Uani 1 d . .
H27A H 0.4827(3) 0.5617(5) 0.8440(3) 0.042 Uiso 1 calc R .
C28 C 0.5640(3) 0.4668(5) 0.9141(3) 0.0284(12) Uani 1 d . .
C29 C 0.5454(3) 0.1678(5) 0.9320(4) 0.0382(14) Uani 1 d . .
H29A H 0.5996(3) 0.1592(5) 0.9513(4) 0.046 Uiso 1 calc R .
C30 C 0.5097(5) 0.0855(6) 0.8733(5) 0.060(2) Uani 1 d . .
H30A H 0.5233(5) 0.0144(6) 0.8934(5) 0.090 Uiso 1 calc R .
H30B H 0.5266(5) 0.0961(6) 0.8370(5) 0.090 Uiso 1 calc R .
H30C H 0.4563(5) 0.0933(6) 0.8520(5) 0.090 Uiso 1 calc R .
C31 C 0.5256(5) 0.1475(6) 0.9932(5) 0.060(2) Uani 1 d . .
H31A H 0.5377(5) 0.0742(6) 1.0094(5) 0.091 Uiso 1 calc R .
H31B H 0.4731(5) 0.1595(6) 0.9768(5) 0.091 Uiso 1 calc R .
H31C H 0.5536(5) 0.1958(6) 1.0324(5) 0.091 Uiso 1 calc R .
C32 C 0.6205(3) 0.5556(5) 0.9456(3) 0.0348(13) Uani 1 d . .
H32A H 0.6651(3) 0.5255(5) 0.9856(3) 0.042 Uiso 1 calc R .
C33 C 0.5916(4) 0.6451(6) 0.9747(4) 0.054(2) Uani 1 d . .
H33A H 0.6289(4) 0.7005(6) 0.9944(4) 0.081 Uiso 1 calc R .
H33B H 0.5801(4) 0.6175(6) 1.0119(4) 0.081 Uiso 1 calc R .
H33C H 0.5472(4) 0.6748(6) 0.9365(4) 0.081 Uiso 1 calc R .
C34 C 0.6430(4) 0.5988(6) 0.8900(4) 0.051(2) Uani 1 d . .
H34A H 0.6614(4) 0.5408(6) 0.8717(4) 0.076 Uiso 1 calc R .
H34B H 0.6814(4) 0.6522(6) 0.9119(4) 0.076 Uiso 1 calc R .
H34C H 0.6003(4) 0.6310(6) 0.8510(4) 0.076 Uiso 1 calc R .
N35 N 0.7835(3) 0.3908(4) 0.9591(2) 0.0308(11) Uani 1 d . .
C36 C 0.8155(4) 0.4654(5) 0.9617(4) 0.0385(14) Uani 1 d . .
C37 C 0.8586(5) 0.5595(6) 0.9662(6) 0.072(3) Uani 1 d . .
H37A H 0.8287(5) 0.6094(6) 0.9289(6) 0.108 Uiso 1 d R .
H37B H 0.9019(5) 0.5396(6) 0.9602(6) 0.108 Uiso 1 d R .
H37C H 0.8740(5) 0.5930(6) 1.0125(6) 0.108 Uiso 1 d R .
S S 0.66983(8) 0.23046(12) 0.79497(7) 0.0306(3) Uani 1 d . .
O11 O 0.6664(2) 0.2149(3) 0.8627(2) 0.0329(9) Uani 1 d . .
O12 O 0.6580(2) 0.1351(4) 0.7556(2) 0.0408(10) Uani 1 d . .
O13 O 0.7297(3) 0.2966(4) 0.8013(2) 0.0507(12) Uani 1 d . .
C38 C 0.5883(4) 0.3079(6) 0.7441(3) 0.045(2) Uani 1 d . .
F11 F 0.5824(3) 0.3264(4) 0.6801(2) 0.0744(15) Uani 1 d . .
F12 F 0.5882(3) 0.3984(4) 0.7744(3) 0.0706(14) Uani 1 d . .
F13 F 0.5278(2) 0.2551(4) 0.7359(2) 0.0686(13) Uani 1 d . .
Sb Sb 0.98874(3) 0.59170(4) 0.81278(3) 0.0577(2) Uani 1 d . .
F1 F 1.0006(4) 0.4440(5) 0.8169(4) 0.103(2) Uani 1 d . .
F2 F 0.9417(7) 0.5810(7) 0.8689(6) 0.176(5) Uani 1 d . .
F3 F 0.8992(3) 0.5758(5) 0.7303(4) 0.110(2) Uani 1 d . .
F4 F 1.0348(4) 0.5977(6) 0.7550(3) 0.102(2) Uani 1 d . .
F5 F 1.0765(4) 0.6100(6) 0.8914(3) 0.128(3) Uani 1 d . .
F6 F 0.9766(4) 0.7363(5) 0.8089(4) 0.097(2) Uani 1 d . .
C40 C 0.7439(6) 0.5140(10) 0.7183(7) 0.093(3) Uani 1 d . .
H40A H 0.7403(6) 0.4439(10) 0.7374(7) 0.112 Uiso 1 calc R .
H40B H 0.7965(6) 0.5276(10) 0.7327(7) 0.112 Uiso 1 calc R .
Cl1 Cl 0.6990(2) 0.5073(4) 0.6267(2) 0.1401(15) Uani 1 d . .
Cl2 Cl 0.7138(3) 0.6055(5) 0.7565(2) 0.173(2) Uani 1 d . .
C50 C 0.8110(35) 0.8096(59) 0.6584(38) 0.254(31) Uani 0.60 d PU .
C50' C 0.8165(17) 0.8313(29) 0.5887(14) 0.082(7) Uani 0.40 d PU .
Cl3 Cl 0.8884(7) 0.7596(6) 0.6246(4) 0.141(3) Uani 0.47 d PU .
Cl4 Cl 0.7912(9) 0.9111(14) 0.6232(9) 0.176(6) Uani 0.43 d PU .
Cl5 Cl 0.7620(10) 0.8006(11) 0.6872(7) 0.124(4) Uani 0.32 d PU .
Cl6 Cl 0.7470(9) 0.8701(16) 0.6696(8) 0.148(6) Uani 0.30 d PU .
Cl7 Cl 0.8003(9) 0.9171(18) 0.5930(10) 0.104(5) Uani 0.26 d PU .
Cl8 Cl 0.8480(14) 0.8354(21) 0.6696(12) 0.131(6) Uani 0.22 d PU .

loop_
_atom_type_symbol
_atom_type_description
_atom_type_scat_dispersion_real
_atom_type_scat_dispersion_imag
_atom_type_scat_source
C C 0.0181 0.0091 'International Tables Vol C Tables 4.2.6.8 and 6.1.1.4'
H H 0.0000 0.0000 'International Tables Vol C Tables 4.2.6.8 and 6.1.1.4'
N N 0.0311 0.0180 'International Tables Vol C Tables 4.2.6.8 and 6.1.1.4'
O O 0.0492 0.0322 'International Tables Vol C Tables 4.2.6.8 and 6.1.1.4'
F F 0.0727 0.0534 'International Tables Vol C Tables 4.2.6.8 and 6.1.1.4'
S S 0.3331 0.5567 'International Tables Vol C Tables 4.2.6.8 and 6.1.1.4'
Cl Cl 0.3639 0.7018 'International Tables Vol C Tables 4.2.6.8 and 6.1.1.4'
Fe Fe -1.1336 3.1974 'International Tables Vol C Tables 4.2.6.8 and 6.1.1.4'
Sb Sb -0.0562 5.8946 'International Tables Vol C Tables 4.2.6.8 and 6.1.1.4'

loop_
_geom_angle_atom_site_label_1
_geom_angle_atom_site_label_2
_geom_angle_atom_site_label_3
_geom_angle
_geom_angle_site_symmetry_1
_geom_angle_site_symmetry_3
_geom_angle_publ_flag
O11 Fe N35 106.4(2) . . ?
O11 Fe N1 154.5(2) . . ?
N35 Fe N1 99.0(2) . . ?
O11 Fe N9 99.6(2) . . ?
N35 Fe N9 96.2(2) . . ?
N1 Fe N9 74.2(2) . . ?
O11 Fe N7 104.5(2) . . ?
N35 Fe N7 99.5(2) . . ?
N1 Fe N7 73.7(2) . . ?
N9 Fe N7 146.0(2) . . ?
C2 N1 C6 121.3(4) . . ?
C2 N1 Fe 119.7(3) . . ?
C6 N1 Fe 118.5(3) . . ?
N1 C2 C3 120.8(5) . . ?
N1 C2 C7 113.3(4) . . ?
C3 C2 C7 125.9(5) . . ?
C4 C3 C2 118.5(5) . . ?
C3 C4 C5 120.6(5) . . ?
C4 C5 C6 117.7(5) . . ?
N1 C6 C5 121.0(5) . . ?
N1 C6 C9 114.0(5) . . ?
C5 C6 C9 124.9(5) . . ?
N7 C7 C2 115.0(5) . . ?
N7 C7 C8 126.6(5) . . ?
C2 C7 C8 118.4(5) . . ?
C7 N7 C11 121.8(4) . . ?
C7 N7 Fe 117.7(3) . . ?
C11 N7 Fe 120.5(3) . . ?
N9 C9 C6 114.7(5) . . ?
N9 C9 C10 125.7(5) . . ?
C6 C9 C10 119.6(5) . . ?
C9 N9 C23 120.5(4) . . ?
C9 N9 Fe 116.9(4) . . ?
C23 N9 Fe 122.5(3) . . ?
C16 C11 C12 122.6(5) . . ?
C16 C11 N7 117.2(5) . . ?
C12 C11 N7 119.9(5) . . ?
C13 C12 C11 116.4(6) . . ?
C13 C12 C17 120.8(5) . . ?
C11 C12 C17 122.7(5) . . ?
C14 C13 C12 122.2(6) . . ?
C13 C14 C15 119.9(6) . . ?
C16 C15 C14 121.3(6) . . ?
C15 C16 C11 117.6(6) . . ?
C15 C16 C20 121.8(6) . . ?
C11 C16 C20 120.6(5) . . ?
C12 C17 C18 111.4(5) . . ?
C12 C17 C19 110.7(5) . . ?
C18 C17 C19 110.2(5) . . ?
C22 C20 C16 114.5(6) . . ?
C22 C20 C21 110.7(6) . . ?
C16 C20 C21 110.0(6) . . ?
C28 C23 C24 122.2(5) . . ?
C28 C23 N9 121.4(5) . . ?
C24 C23 N9 116.3(5) . . ?
C25 C24 C23 117.5(6) . . ?
C25 C24 C29 121.8(5) . . ?
C23 C24 C29 120.6(5) . . ?
C26 C25 C24 120.9(6) . . ?
C25 C26 C27 121.0(6) . . ?
C26 C27 C28 120.3(6) . . ?
C23 C28 C27 118.0(5) . . ?
C23 C28 C32 122.8(5) . . ?
C27 C28 C32 119.1(5) . . ?
C24 C29 C30 113.3(6) . . ?
C24 C29 C31 110.6(5) . . ?
C30 C29 C31 111.0(6) . . ?
C33 C32 C28 111.5(5) . . ?
C33 C32 C34 110.2(6) . . ?
C28 C32 C34 110.6(5) . . ?
C36 N35 Fe 175.6(5) . . ?
N35 C36 C37 178.4(7) . . ?
O12 S O13 117.6(3) . . ?
O12 S O11 112.5(3) . . ?
O13 S O11 113.2(3) . . ?
O12 S C38 103.9(3) . . ?
O13 S C38 105.0(3) . . ?
O11 S C38 102.6(3) . . ?
S O11 Fe 134.5(3) . . ?
F12 C38 F11 109.0(6) . . ?
F12 C38 F13 107.2(6) . . ?
F11 C38 F13 107.3(6) . . ?
F12 C38 S 112.5(5) . . ?
F11 C38 S 110.0(5) . . ?
F13 C38 S 110.8(5) . . ?
F5 Sb F2 90.3(5) . . ?
F5 Sb F6 88.4(3) . . ?
F2 Sb F6 90.2(3) . . ?
F5 Sb F4 90.8(4) . . ?
F2 Sb F4 177.9(3) . . ?
F6 Sb F4 91.6(3) . . ?
F5 Sb F1 91.7(3) . . ?
F2 Sb F1 89.5(4) . . ?
F6 Sb F1 179.7(3) . . ?
F4 Sb F1 88.7(3) . . ?
F5 Sb F3 178.3(3) . . ?
F2 Sb F3 91.0(5) . . ?
F6 Sb F3 90.5(3) . . ?
F4 Sb F3 87.9(3) . . ?
F1 Sb F3 89.4(3) . . ?
Cl2 C40 Cl1 116.5(7) . . ?
Cl8 C50 Cl5 135.3(87) . . ?
Cl8 C50 Cl4 77.8(70) . . ?
Cl5 C50 Cl4 102.0(49) . . ?
Cl8 C50 C50' 74.7(67) . . ?
Cl5 C50 C50' 143.4(54) . . ?
Cl4 C50 C50' 58.5(33) . . ?
Cl8 C50 Cl6 120.5(82) . . ?
Cl5 C50 Cl6 35.8(19) . . ?
Cl4 C50 Cl6 66.3(34) . . ?
C50' C50 Cl6 117.4(52) . . ?
Cl8 C50 Cl7 72.0(68) . . ?
Cl5 C50 Cl7 120.7(48) . . ?
Cl4 C50 Cl7 21.1(16) . . ?
C50' C50 Cl7 37.7(22) . . ?
Cl6 C50 Cl7 85.9(37) . . ?
Cl8 C50 Cl3 56.0(57) . . ?
Cl5 C50 Cl3 157.3(53) . . ?
Cl4 C50 Cl3 99.9(41) . . ?
C50' C50 Cl3 49.2(26) . . ?
Cl6 C50 Cl3 165.9(52) . . ?
Cl7 C50 Cl3 80.0(29) . . ?
Cl7 C50' Cl4 29.9(11) . . ?
Cl7 C50' Cl8 82.6(18) . . ?
Cl4 C50' Cl8 59.3(13) . . ?
Cl7 C50' C50 86.9(31) . . ?
Cl4 C50' C50 57.3(28) . . ?
Cl8 C50' C50 28.4(25) . . ?
Cl7 C50' Cl3 137.2(24) . . ?
Cl4 C50' Cl3 127.4(18) . . ?
Cl8 C50' Cl3 69.7(17) . . ?
C50 C50' Cl3 83.7(34) . . ?
C50' Cl3 Cl8 53.5(11) . . ?
C50' Cl3 C50 47.2(22) . . ?
Cl8 Cl3 C50 20.5(20) . . ?
Cl7 Cl4 C50 114.3(41) . . ?
Cl7 Cl4 C50' 50.7(25) . . ?
C50 Cl4 C50' 64.2(31) . . ?
Cl7 Cl4 Cl8 102.3(26) . . ?
C50 Cl4 Cl8 29.8(27) . . ?
C50' Cl4 Cl8 62.6(17) . . ?
Cl7 Cl4 Cl6 159.2(33) . . ?
C50 Cl4 Cl6 61.8(31) . . ?
C50' Cl4 Cl6 118.4(20) . . ?
Cl8 Cl4 Cl6 83.1(14) . . ?
Cl7 Cl4 Cl5 146.2(33) . . ?
C50 Cl4 Cl5 38.1(29) . . ?
C50' Cl4 Cl5 96.9(17) . . ?
Cl8 Cl4 Cl5 62.0(13) . . ?
Cl6 Cl4 Cl5 23.8(6) . . ?
Cl6 Cl5 C50 85.5(34) . . ?
Cl6 Cl5 Cl8 83.0(19) . . ?
C50 Cl5 Cl8 15.4(30) . . ?
Cl6 Cl5 Cl4 45.6(16) . . ?
C50 Cl5 Cl4 40.0(32) . . ?
Cl8 Cl5 Cl4 41.0(8) . . ?
Cl5 Cl6 C50 58.7(27) . . ?
Cl5 Cl6 Cl4 110.6(19) . . ?
C50 Cl6 Cl4 52.0(29) . . ?
Cl5 Cl6 Cl8 70.4(17) . . ?
C50 Cl6 Cl8 18.0(26) . . ?
Cl4 Cl6 Cl8 44.4(9) . . ?
Cl5 Cl6 Cl7 109.3(18) . . ?
C50 Cl6 Cl7 51.6(30) . . ?
Cl4 Cl6 Cl7 6.3(10) . . ?
Cl8 Cl6 Cl7 46.5(9) . . ?
Cl4 Cl7 C50' 99.4(28) . . ?
Cl4 Cl7 Cl8 53.9(19) . . ?
C50' Cl7 Cl8 57.9(17) . . ?
Cl4 Cl7 C50 44.6(29) . . ?
C50' Cl7 C50 55.4(24) . . ?
Cl8 Cl7 C50 23.6(21) . . ?
Cl4 Cl7 Cl6 14.5(24) . . ?
C50' Cl7 Cl6 93.0(15) . . ?
Cl8 Cl7 Cl6 58.3(9) . . ?
C50 Cl7 Cl6 42.5(22) . . ?
C50 Cl8 Cl4 72.3(68) . . ?
C50 Cl8 C50' 76.9(67) . . ?
Cl4 Cl8 C50' 58.1(17) . . ?
C50 Cl8 Cl3 103.5(68) . . ?
Cl4 Cl8 Cl3 113.8(15) . . ?
C50' Cl8 Cl3 56.8(15) . . ?
C50 Cl8 Cl7 84.4(71) . . ?
Cl4 Cl8 Cl7 23.8(10) . . ?
C50' Cl8 Cl7 39.4(15) . . ?
Cl3 Cl8 Cl7 91.3(12) . . ?
C50 Cl8 Cl5 29.3(62) . . ?
Cl4 Cl8 Cl5 77.0(14) . . ?
C50' Cl8 Cl5 103.5(18) . . ?
Cl3 Cl8 Cl5 129.2(16) . . ?
Cl7 Cl8 Cl5 97.3(13) . . ?
C50 Cl8 Cl6 41.5(63) . . ?
Cl4 Cl8 Cl6 52.5(11) . . ?
C50' Cl8 Cl6 94.8(17) . . ?
Cl3 Cl8 Cl6 142.6(16) . . ?
Cl7 Cl8 Cl6 75.1(11) . . ?
Cl5 Cl8 Cl6 26.6(6) . . ?

loop_
_geom_bond_atom_site_label_1
_geom_bond_atom_site_label_2
_geom_bond_distance
_geom_bond_site_symmetry_2
_geom_bond_publ_flag
Fe O11 1.988(4) . ?
Fe N35 2.051(5) . ?
Fe N1 2.083(4) . ?
Fe N9 2.176(4) . ?
Fe N7 2.179(4) . ?
N1 C2 1.335(7) . ?
N1 C6 1.339(7) . ?
C2 C3 1.391(8) . ?
C2 C7 1.488(7) . ?
C3 C4 1.378(8) . ?
C4 C5 1.392(8) . ?
C5 C6 1.396(8) . ?
C6 C9 1.483(8) . ?
C7 N7 1.280(7) . ?
C7 C8 1.493(8) . ?
N7 C11 1.450(7) . ?
C9 N9 1.295(7) . ?
C9 C10 1.486(8) . ?
N9 C23 1.441(7) . ?
C11 C16 1.409(8) . ?
C11 C12 1.409(8) . ?
C12 C13 1.386(8) . ?
C12 C17 1.511(9) . ?
C13 C14 1.376(10) . ?
C14 C15 1.388(10) . ?
C15 C16 1.375(9) . ?
C16 C20 1.524(9) . ?
C17 C18 1.529(8) . ?
C17 C19 1.542(8) . ?
C20 C22 1.519(10) . ?
C20 C21 1.529(11) . ?
C23 C28 1.395(8) . ?
C23 C24 1.402(8) . ?
C24 C25 1.398(8) . ?
C24 C29 1.519(9) . ?
C25 C26 1.375(10) . ?
C26 C27 1.377(10) . ?
C27 C28 1.401(8) . ?
C28 C32 1.532(8) . ?
C29 C30 1.530(9) . ?
C29 C31 1.538(10) . ?
C32 C33 1.527(9) . ?
C32 C34 1.537(9) . ?
N35 C36 1.134(8) . ?
C36 C37 1.457(10) . ?
S O12 1.423(5) . ?
S O13 1.436(5) . ?
S O11 1.475(4) . ?
S C38 1.813(7) . ?
C38 F12 1.311(8) . ?
C38 F11 1.322(8) . ?
C38 F13 1.343(9) . ?
Sb F5 1.834(6) . ?
Sb F2 1.834(6) . ?
Sb F6 1.841(6) . ?
Sb F4 1.843(5) . ?
Sb F1 1.880(6) . ?
Sb F3 1.890(6) . ?
C40 Cl2 1.676(13) . ?
C40 Cl1 1.732(13) . ?
C50 Cl8 0.76(7) . ?
C50 Cl5 1.39(7) . ?
C50 Cl4 1.45(8) . ?
C50 C50' 1.55(8) . ?
C50 Cl6 1.62(7) . ?
C50 Cl7 1.88(8) . ?
C50 Cl3 2.10(7) . ?
C50' Cl7 1.15(4) . ?
C50' Cl4 1.47(3) . ?
C50' Cl8 1.53(3) . ?
C50' Cl3 1.60(4) . ?
Cl3 Cl8 1.79(2) . ?
Cl4 Cl7 0.74(2) . ?
Cl4 Cl8 1.49(3) . ?
Cl4 Cl6 1.68(3) . ?
Cl4 Cl5 2.20(2) . ?
Cl5 Cl6 0.95(2) . ?
Cl5 Cl8 2.00(3) . ?
Cl6 Cl8 2.11(3) . ?
Cl6 Cl7 2.39(3) . ?
Cl7 Cl8 1.80(3) . ?
